data_1517573
loop_
_publ_author_name
'Lu Liu'
'Yanhua Liu'
'Gang Han'
'Dongqing Wu'
'Hongwei Hou'
'Yaoting Fan'

_publ_section_title
;
 A series of 2D coordination complexes constructed from a flexible
 bis(methylbenzimidazole) ligand and different dicarboxylates
;
_journal_name_full
;
Inorganica Chimica Acta
;
_journal_page_first 25
_journal_page_last 34
_journal_volume 403
_journal_year 2013
_chemical_formula_moiety 'C28 H34 Cd N4 O4'
_chemical_formula_sum 'C28 H34 Cd N4 O4'
_chemical_formula_weight 602.99
_space_group_IT_number 60
_symmetry_cell_setting orthorhombic
_symmetry_space_group_name_Hall '-P 2n 2ab'
_symmetry_space_group_name_H-M 'P b c n'
_atom_sites_solution_hydrogens geom
_atom_sites_solution_primary direct
_atom_sites_solution_secondary difmap
_cell_angle_alpha 90.00
_cell_angle_beta 90.00
_cell_angle_gamma 90.00
_cell_formula_units_Z 4
_cell_length_a 9.2186(18)
_cell_length_b 17.128(3)
_cell_length_c 17.041(3)
_cell_measurement_temperature 566(2)
_cell_volume 2690.7(9)
_computing_structure_refinement 'SHELXL-97 (Sheldrick, 1997)'
_computing_structure_solution 'SHELXS-97 (Sheldrick, 1990)'
_diffrn_ambient_temperature 566(2)
_diffrn_measured_fraction_theta_full 1.000
_diffrn_measured_fraction_theta_max 1.000
_diffrn_radiation_monochromator graphite
_diffrn_radiation_source 'fine-focus sealed tube'
_diffrn_radiation_type MoK\a
_diffrn_radiation_wavelength 0.71073
_diffrn_reflns_av_R_equivalents 0.0474
_diffrn_reflns_av_sigmaI/netI 0.0320
_diffrn_reflns_limit_h_max 10
_diffrn_reflns_limit_h_min -10
_diffrn_reflns_limit_k_max 20
_diffrn_reflns_limit_k_min -15
_diffrn_reflns_limit_l_max 20
_diffrn_reflns_limit_l_min -17
_diffrn_reflns_number 15287
_diffrn_reflns_theta_full 25.00
_diffrn_reflns_theta_max 25.00
_diffrn_reflns_theta_min 2.38
_exptl_absorpt_coefficient_mu 0.852
_exptl_absorpt_correction_T_max 0.8481
_exptl_absorpt_correction_T_min 0.8216
_exptl_absorpt_correction_type multi-scan
_exptl_crystal_density_diffrn 1.489
_exptl_crystal_density_method 'not measured'
_exptl_crystal_F_000 1240
_exptl_crystal_size_max 0.24
_exptl_crystal_size_mid 0.20
_exptl_crystal_size_min 0.20
_refine_diff_density_max 2.893
_refine_diff_density_min -1.562
_refine_diff_density_rms 0.117
_refine_ls_extinction_method none
_refine_ls_goodness_of_fit_ref 1.024
_refine_ls_hydrogen_treatment mixed
_refine_ls_matrix_type full
_refine_ls_number_parameters 169
_refine_ls_number_reflns 2369
_refine_ls_number_restraints 18
_refine_ls_restrained_S_all 1.040
_refine_ls_R_factor_all 0.0897
_refine_ls_R_factor_gt 0.0789
_refine_ls_shift/su_max 0.170
_refine_ls_shift/su_mean 0.009
_refine_ls_structure_factor_coef Fsqd
_refine_ls_weighting_details 'calc w=1/[\s^2^(Fo^2^)+(0.0941P)^2^+19.0528P] where P=(Fo^2^+2Fc^2^)/3'
_refine_ls_weighting_scheme calc
_refine_ls_wR_factor_gt 0.1877
_refine_ls_wR_factor_ref 0.1979
_reflns_number_gt 2106
_reflns_number_total 2369
_reflns_threshold_expression >2sigma(I)
_cod_data_source_file ICA-2013-403-25-34-3.cif
_cod_data_source_block a
_cod_original_sg_symbol_Hall '-P 2n 2ab '
_cod_original_sg_symbol_H-M ' P b c n'
_cod_database_code 1517573

loop_
_symmetry_equiv_pos_as_xyz
'x, y, z'
'-x+1/2, -y+1/2, z+1/2'
'-x, y, -z+1/2'
'x+1/2, -y+1/2, -z'
'-x, -y, -z'
'x-1/2, y-1/2, -z-1/2'
'x, -y, z-1/2'
'-x-1/2, y-1/2, z'

loop_
_atom_site_label
_atom_site_type_symbol
_atom_site_fract_x
_atom_site_fract_y
_atom_site_fract_z
_atom_site_U_iso_or_equiv
_atom_site_adp_type
_atom_site_occupancy
_atom_site_symmetry_multiplicity
_atom_site_calc_flag
_atom_site_refinement_flags
Cd1 Cd 0.5000 0.323689(12) 0.2500 0.03789(6) Uani 1 2 d S
N1 N 0.5716(2) 0.23449(10) 0.15790(10) 0.0423(5) Uani 1 1 d .
N2 N 0.7141(2) 0.16703(11) 0.07831(11) 0.0483(6) Uani 1 1 d .
C1 C 0.0692(4) 0.5170(3) 0.2518(2) 0.1065(9) Uani 1 1 d U
H1A H 0.0875 0.4890 0.3002 0.128 Uiso 1 1 calc R
H1B H 0.0907 0.5711 0.2638 0.128 Uiso 1 1 calc R
C2 C 0.1913(3) 0.4945(2) 0.20380(18) 0.0905(8) Uani 1 1 d U
H2A H 0.2546 0.5397 0.2012 0.109 Uiso 1 1 calc R
H2B H 0.1537 0.4867 0.1512 0.109 Uiso 1 1 calc R
C3 C 0.2847(3) 0.42725(17) 0.22075(16) 0.0673(7) Uani 1 1 d U
C4 C 0.8324(3) 0.22761(17) 0.19474(16) 0.0644(9) Uani 1 1 d .
H4A H 0.8025 0.2594 0.2382 0.097 Uiso 1 1 calc R
H4B H 0.9048 0.2548 0.1649 0.097 Uiso 1 1 calc R
H4C H 0.8721 0.1795 0.2140 0.097 Uiso 1 1 calc R
C5 C 0.7062(3) 0.21094(13) 0.14429(13) 0.0458(7) Uani 1 1 d .
C6 C 0.4863(2) 0.20402(12) 0.09748(13) 0.0381(6) Uani 1 1 d .
C7 C 0.3411(3) 0.20909(13) 0.08138(14) 0.0474(7) Uani 1 1 d .
H7 H 0.2790 0.2363 0.1146 0.057 Uiso 1 1 calc R
C8 C 0.2893(3) 0.17316(13) 0.01530(16) 0.0579(8) Uani 1 1 d .
H8 H 0.1908 0.1763 0.0039 0.069 Uiso 1 1 calc R
C9 C 0.3795(3) 0.13244(15) -0.03476(16) 0.0628(8) Uani 1 1 d .
H9 H 0.3397 0.1083 -0.0787 0.075 Uiso 1 1 calc R
C10 C 0.5267(3) 0.12631(15) -0.02183(15) 0.0610(9) Uani 1 1 d .
H10 H 0.5880 0.1001 -0.0563 0.073 Uiso 1 1 calc R
C11 C 0.5776(3) 0.16193(12) 0.04611(14) 0.0450(7) Uani 1 1 d .
C12 C 0.8461(3) 0.13063(14) 0.04493(15) 0.0569(8) Uani 1 1 d .
H12A H 0.9307 0.1605 0.0606 0.068 Uiso 1 1 calc R
H12B H 0.8406 0.1315 -0.0119 0.068 Uiso 1 1 calc R
C13 C 0.8619(3) 0.04796(15) 0.07253(17) 0.0764(10) Uani 1 1 d .
H13A H 0.7780 0.0185 0.0552 0.092 Uiso 1 1 calc R
H13B H 0.8620 0.0476 0.1294 0.092 Uiso 1 1 calc R
C14 C 0.9987(3) 0.00666(18) 0.04365(16) 0.0677(8) Uani 1 1 d .
H14A H 1.0826 0.0376 0.0582 0.081 Uiso 1 1 calc R
H14B H 1.0067 -0.0433 0.0700 0.081 Uiso 1 1 calc R
O1 O 0.31261(19) 0.37805(10) 0.16943(10) 0.0598(5) Uani 1 1 d .
O2 O 0.6652(2) 0.42050(11) 0.21125(11) 0.0739(6) Uani 1 1 d .

loop_
_atom_site_aniso_label
_atom_site_aniso_U_11
_atom_site_aniso_U_22
_atom_site_aniso_U_33
_atom_site_aniso_U_23
_atom_site_aniso_U_13
_atom_site_aniso_U_12
Cd1 0.03811(11) 0.04215(11) 0.03340(11) 0.000 0.00349(9) 0.000
N1 0.0417(10) 0.0445(9) 0.0408(9) -0.0025(8) 0.0047(9) 0.0112(8)
N2 0.0479(11) 0.0509(10) 0.0461(10) -0.0016(9) 0.0102(9) 0.0138(9)
C1 0.0869(15) 0.1532(18) 0.0795(15) -0.0234(16) -0.0158(15) 0.0485(16)
C2 0.0782(14) 0.1193(15) 0.0741(14) -0.0353(14) -0.0205(13) 0.0509(13)
C3 0.0580(12) 0.0904(14) 0.0534(11) -0.0224(11) -0.0070(11) 0.0323(11)
C4 0.0480(14) 0.0812(17) 0.0642(15) -0.0063(14) -0.0072(13) 0.0201(13)
C5 0.0496(12) 0.0461(11) 0.0415(11) 0.0035(10) 0.0044(10) 0.0138(10)
C6 0.0407(11) 0.0334(9) 0.0403(11) 0.0023(9) 0.0054(9) -0.0025(9)
C7 0.0418(12) 0.0475(12) 0.0530(13) 0.0019(11) 0.0088(11) 0.0002(10)
C8 0.0573(15) 0.0493(13) 0.0669(16) -0.0002(12) 0.0002(14) -0.0133(12)
C9 0.0686(16) 0.0562(14) 0.0637(15) -0.0131(13) -0.0158(14) -0.0047(13)
C10 0.0790(18) 0.0559(13) 0.0481(13) -0.0189(12) 0.0074(13) 0.0048(13)
C11 0.0484(13) 0.0401(10) 0.0464(12) 0.0002(10) 0.0046(11) 0.0087(10)
C12 0.0577(14) 0.0557(13) 0.0574(14) 0.0059(12) 0.0183(12) 0.0172(12)
C13 0.092(2) 0.0603(14) 0.0763(17) 0.0216(14) 0.0349(15) 0.0269(14)
C14 0.0700(15) 0.0706(14) 0.0624(15) 0.0154(13) 0.0146(13) 0.0379(12)
O1 0.0596(10) 0.0624(9) 0.0574(9) -0.0176(8) -0.0052(9) 0.0175(9)
O2 0.0869(13) 0.0777(11) 0.0573(10) 0.0249(9) -0.0108(10) -0.0326(10)

loop_
_atom_type_symbol
_atom_type_description
_atom_type_scat_dispersion_real
_atom_type_scat_dispersion_imag
_atom_type_scat_source
C C 0.0033 0.0016 'International Tables Vol C Tables 4.2.6.8 and 6.1.1.4'
H H 0.0000 0.0000 'International Tables Vol C Tables 4.2.6.8 and 6.1.1.4'
N N 0.0061 0.0033 'International Tables Vol C Tables 4.2.6.8 and 6.1.1.4'
O O 0.0106 0.0060 'International Tables Vol C Tables 4.2.6.8 and 6.1.1.4'
Cd Cd -0.8075 1.2024 'International Tables Vol C Tables 4.2.6.8 and 6.1.1.4'

loop_
_geom_angle_atom_site_label_1
_geom_angle_atom_site_label_2
_geom_angle_atom_site_label_3
_geom_angle
_geom_angle_site_symmetry_1
_geom_angle_site_symmetry_3
N1 Cd1 N1 96.20(9) . 3_655
N1 Cd1 O2 95.25(7) . .
N1 Cd1 O2 148.48(7) 3_655 .
N1 Cd1 O2 148.48(7) . 3_655
N1 Cd1 O2 95.25(7) 3_655 3_655
O2 Cd1 O2 90.06(10) . 3_655
N1 Cd1 O1 116.41(6) . 3_655
N1 Cd1 O1 94.27(6) 3_655 3_655
O2 Cd1 O1 54.44(6) . 3_655
O2 Cd1 O1 91.84(7) 3_655 3_655
N1 Cd1 O1 94.27(6) . .
N1 Cd1 O1 116.41(6) 3_655 .
O2 Cd1 O1 91.84(7) . .
O2 Cd1 O1 54.44(6) 3_655 .
O1 Cd1 O1 134.24(8) 3_655 .
N1 Cd1 C3 110.62(8) . 3_655
N1 Cd1 C3 121.51(8) 3_655 3_655
O2 Cd1 C3 27.53(7) . 3_655
O2 Cd1 C3 87.77(8) 3_655 3_655
O1 Cd1 C3 27.28(7) 3_655 3_655
O1 Cd1 C3 112.31(7) . 3_655
C5 N1 C6 106.52(18) . .
C5 N1 Cd1 126.42(15) . .
C6 N1 Cd1 126.36(14) . .
C5 N2 C11 108.51(19) . .
C5 N2 C12 126.6(2) . .
C11 N2 C12 124.88(19) . .
C1 C1 C2 138.8(4) 3 .
C1 C1 H1A 102.4 3 .
C2 C1 H1A 102.4 . .
C1 C1 H1B 102.4 3 .
C2 C1 H1B 102.4 . .
H1A C1 H1B 104.9 . .
C1 C2 C3 123.8(3) . .
C1 C2 H2A 106.4 . .
C3 C2 H2A 106.4 . .
C1 C2 H2B 106.4 . .
C3 C2 H2B 106.4 . .
H2A C2 H2B 106.5 . .
O1 C3 O2 120.8(3) . 3_655
O1 C3 C2 121.1(3) . .
O2 C3 C2 118.1(3) 3_655 .
C5 C4 H4A 109.5 . .
C5 C4 H4B 109.5 . .
H4A C4 H4B 109.5 . .
C5 C4 H4C 109.5 . .
H4A C4 H4C 109.5 . .
H4B C4 H4C 109.5 . .
N1 C5 N2 111.4(2) . .
N1 C5 C4 125.3(2) . .
N2 C5 C4 123.3(2) . .
C7 C6 N1 132.4(2) . .
C7 C6 C11 119.4(2) . .
N1 C6 C11 108.20(19) . .
C6 C7 C8 118.5(2) . .
C6 C7 H7 120.7 . .
C8 C7 H7 120.7 . .
C7 C8 C9 121.7(3) . .
C7 C8 H8 119.2 . .
C9 C8 H8 119.2 . .
C8 C9 C10 122.2(3) . .
C8 C9 H9 118.9 . .
C10 C9 H9 118.9 . .
C11 C10 C9 115.6(2) . .
C11 C10 H10 122.2 . .
C9 C10 H10 122.2 . .
N2 C11 C10 132.0(2) . .
N2 C11 C6 105.38(19) . .
C10 C11 C6 122.6(2) . .
N2 C12 C13 110.9(2) . .
N2 C12 H12A 109.5 . .
C13 C12 H12A 109.5 . .
N2 C12 H12B 109.5 . .
C13 C12 H12B 109.5 . .
H12A C12 H12B 108.0 . .
C12 C13 C14 114.6(2) . .
C12 C13 H13A 108.6 . .
C14 C13 H13A 108.6 . .
C12 C13 H13B 108.6 . .
C14 C13 H13B 108.6 . .
H13A C13 H13B 107.6 . .
C14 C14 C13 113.7(3) 5_755 .
C14 C14 H14A 108.8 5_755 .
C13 C14 H14A 108.8 . .
C14 C14 H14B 108.8 5_755 .
C13 C14 H14B 108.8 . .
H14A C14 H14B 107.7 . .
C3 O1 Cd1 90.56(16) . .
C3 O2 Cd1 92.55(16) 3_655 .

loop_
_geom_bond_atom_site_label_1
_geom_bond_atom_site_label_2
_geom_bond_distance
_geom_bond_site_symmetry_2
Cd1 N1 2.2876(18) .
Cd1 N1 2.2876(18) 3_655
Cd1 O2 2.346(2) .
Cd1 O2 2.346(2) 3_655
Cd1 O1 2.3950(18) 3_655
Cd1 O1 2.3950(17) .
Cd1 C3 2.708(3) 3_655
N1 C5 1.325(3) .
N1 C6 1.397(3) .
N2 C5 1.355(3) .
N2 C11 1.375(3) .
N2 C12 1.481(3) .
C1 C1 1.276(7) 3
C1 C2 1.443(5) .
C1 H1A 0.9700 .
C1 H1B 0.9700 .
C2 C3 1.467(4) .
C2 H2A 0.9700 .
C2 H2B 0.9700 .
C3 O1 1.242(3) .
C3 O2 1.253(3) 3_655
C4 C5 1.475(4) .
C4 H4A 0.9600 .
C4 H4B 0.9600 .
C4 H4C 0.9600 .
C6 C7 1.370(3) .
C6 C11 1.412(3) .
C7 C8 1.369(4) .
C7 H7 0.9300 .
C8 C9 1.381(4) .
C8 H8 0.9300 .
C9 C10 1.379(4) .
C9 H9 0.9300 .
C10 C11 1.390(4) .
C10 H10 0.9300 .
C12 C13 1.499(4) .
C12 H12A 0.9700 .
C12 H12B 0.9700 .
C13 C14 1.527(4) .
C13 H13A 0.9700 .
C13 H13B 0.9700 .
C14 C14 1.505(6) 5_755
C14 H14A 0.9700 .
C14 H14B 0.9700 .
O2 C3 1.253(3) 3_655

loop_
_geom_torsion_atom_site_label_1
_geom_torsion_atom_site_label_2
_geom_torsion_atom_site_label_3
_geom_torsion_atom_site_label_4
_geom_torsion
_geom_torsion_site_symmetry_1
_geom_torsion_site_symmetry_4
N1 Cd1 N1 C5 -98.84(18) 3_655 .
O2 Cd1 N1 C5 51.74(18) . .
O2 Cd1 N1 C5 150.48(17) 3_655 .
O1 Cd1 N1 C5 -0.9(2) 3_655 .
O1 Cd1 N1 C5 143.98(18) . .
C3 Cd1 N1 C5 28.2(2) 3_655 .
N1 Cd1 N1 C6 92.13(17) 3_655 .
O2 Cd1 N1 C6 -117.29(17) . .
O2 Cd1 N1 C6 -18.5(2) 3_655 .
O1 Cd1 N1 C6 -169.96(15) 3_655 .
O1 Cd1 N1 C6 -25.04(17) . .
C3 Cd1 N1 C6 -140.81(17) 3_655 .
C1 C1 C2 C3 -108.9(4) 3 .
C1 C2 C3 O1 129.7(3) . .
C1 C2 C3 O2 -49.8(4) . 3_655
C6 N1 C5 N2 0.2(2) . .
Cd1 N1 C5 N2 -170.59(14) . .
C6 N1 C5 C4 -178.1(2) . .
Cd1 N1 C5 C4 11.1(3) . .
C11 N2 C5 N1 0.6(3) . .
C12 N2 C5 N1 -179.8(2) . .
C11 N2 C5 C4 179.0(2) . .
C12 N2 C5 C4 -1.5(4) . .
C5 N1 C6 C7 179.9(2) . .
Cd1 N1 C6 C7 -9.3(3) . .
C5 N1 C6 C11 -1.0(2) . .
Cd1 N1 C6 C11 169.85(14) . .
N1 C6 C7 C8 178.8(2) . .
C11 C6 C7 C8 -0.3(3) . .
C6 C7 C8 C9 0.0(4) . .
C7 C8 C9 C10 -0.8(4) . .
C8 C9 C10 C11 1.8(4) . .
C5 N2 C11 C10 177.9(2) . .
C12 N2 C11 C10 -1.6(4) . .
C5 N2 C11 C6 -1.2(2) . .
C12 N2 C11 C6 179.3(2) . .
C9 C10 C11 N2 179.0(2) . .
C9 C10 C11 C6 -2.1(4) . .
C7 C6 C11 N2 -179.4(2) . .
N1 C6 C11 N2 1.3(2) . .
C7 C6 C11 C10 1.4(3) . .
N1 C6 C11 C10 -177.9(2) . .
C5 N2 C12 C13 94.3(3) . .
C11 N2 C12 C13 -86.3(3) . .
N2 C12 C13 C14 -177.7(2) . .
C12 C13 C14 C14 -66.5(4) . 5_755
O2 C3 O1 Cd1 -12.9(3) 3_655 .
C2 C3 O1 Cd1 167.6(3) . .
N1 Cd1 O1 C3 -176.95(16) . .
N1 Cd1 O1 C3 83.96(17) 3_655 .
O2 Cd1 O1 C3 -81.54(16) . .
O2 Cd1 O1 C3 7.22(16) 3_655 .
O1 Cd1 O1 C3 -42.89(15) 3_655 .
C3 Cd1 O1 C3 -62.6(2) 3_655 .
N1 Cd1 O2 C3 -126.06(17) . 3_655
N1 Cd1 O2 C3 -15.1(2) 3_655 3_655
O2 Cd1 O2 C3 85.05(17) 3_655 3_655
O1 Cd1 O2 C3 -7.16(15) 3_655 3_655
O1 Cd1 O2 C3 139.47(17) . 3_655
